data_4341121
loop_
_publ_author_name
'Yang, Xiang-Yuan'
'Li, Yongxin'
'Pullarkat, Sumod A.'

_publ_section_title
;
 A one-pot diastereoselective self assembly of C-stereogenic copper(i)
 diphosphine clusters.
;
_journal_issue 19
_journal_name_full 'Inorganic chemistry'
_journal_page_first 10232
_journal_page_last 10239
_journal_paper_doi 10.1021/ic501233w
_journal_volume 53
_journal_year 2014
_chemical_absolute_configuration ad
_chemical_formula_sum 'C150 H132 Cl6 Cu6 O6 P6'
_chemical_formula_weight 2810.31
_space_group_crystal_system cubic
_space_group_IT_number 195
_space_group_name_Hall 'P 2 2 3'
_space_group_name_H-M_alt 'P 2 3'
_symmetry_space_group_name_Hall 'P 2 2 3'
_symmetry_space_group_name_H-M 'P 2 3'
_atom_sites_solution_hydrogens geom
_cell_angle_alpha 90
_cell_angle_beta 90
_cell_angle_gamma 90
_cell_formula_units_Z 4
_cell_length_a 24.3499(19)
_cell_length_b 24.3499(19)
_cell_length_c 24.3499(19)
_cell_measurement_reflns_used 6896
_cell_measurement_temperature 103.(2)
_cell_measurement_theta_max 20.7253
_cell_measurement_theta_min 2.3657
_cell_volume 14437(2)
_computing_cell_refinement 'SAINT V8.32B (Bruker AXS Inc., 2013)'
_computing_data_collection 'Bruker APEX2'
_computing_data_reduction 'SAINT V8.32B (Bruker AXS Inc., 2013)'
_computing_molecular_graphics 'Bruker SHELXTL'
_computing_publication_material 'Bruker SHELXTL'
_computing_structure_refinement 'SHELXL-2013 (Sheldrick, 2013)'
_computing_structure_solution 'SHELXS-97 (Sheldrick 2008)'
_diffrn_ambient_temperature 103.(2)
_diffrn_detector_area_resol_mean 8.3333
_diffrn_measured_fraction_theta_full 0.997
_diffrn_measured_fraction_theta_max 0.997
_diffrn_measurement_device_type 'Bruker APEX-II CCD'
_diffrn_measurement_method '\f and \w scans'
_diffrn_radiation_monochromator graphite
_diffrn_radiation_type MoK\a
_diffrn_radiation_wavelength 0.71073
_diffrn_reflns_av_R_equivalents 0.0788
_diffrn_reflns_limit_h_max 6
_diffrn_reflns_limit_h_min -29
_diffrn_reflns_limit_k_max 29
_diffrn_reflns_limit_k_min -16
_diffrn_reflns_limit_l_max 21
_diffrn_reflns_limit_l_min -29
_diffrn_reflns_number 33072
_diffrn_reflns_theta_full 25.37
_diffrn_reflns_theta_max 25.37
_diffrn_reflns_theta_min 1.18
_exptl_absorpt_coefficient_mu 1.097
_exptl_absorpt_correction_T_max 0.81
_exptl_absorpt_correction_T_min 0.67
_exptl_absorpt_correction_type multi-scan
_exptl_absorpt_process_details 'SADABS V2012/1 (Bruker AXS Inc.)'
_exptl_crystal_colour colourless
_exptl_crystal_density_diffrn 1.293
_exptl_crystal_density_method 'not measured'
_exptl_crystal_description block
_exptl_crystal_F_000 5784
_exptl_crystal_size_max 0.260
_exptl_crystal_size_mid 0.240
_exptl_crystal_size_min 0.200
_refine_diff_density_max 1.094
_refine_diff_density_min -1.032
_refine_ls_abs_structure_details
;
Flack x determined using 1697 quotients [(I+)-(I-)]/[(I+)+(I-)]
(Parsons and Flack (2004), Acta Cryst. A60, s61).
;
_refine_ls_abs_structure_Flack 0.042(11)
_refine_ls_extinction_method none
_refine_ls_goodness_of_fit_ref 1.313
_refine_ls_hydrogen_treatment constr
_refine_ls_matrix_type full
_refine_ls_number_parameters 842
_refine_ls_number_reflns 8840
_refine_ls_number_restraints 2970
_refine_ls_restrained_S_all 1.175
_refine_ls_R_factor_all 0.2083
_refine_ls_R_factor_gt 0.1173
_refine_ls_shift/su_max 0.001
_refine_ls_shift/su_mean 0.000
_refine_ls_structure_factor_coef Fsqd
_refine_ls_weighting_details 'w=1/[\s^2^(Fo^2^)+(0.2000P)^2^] where P=(Fo^2^+2Fc^2^)/3'
_refine_ls_weighting_scheme calc
_refine_ls_wR_factor_gt 0.3159
_refine_ls_wR_factor_ref 0.3854
_reflns_number_gt 4823
_reflns_number_total 8840
_reflns_threshold_expression 'I > 2\s(I)'
_cod_data_source_file ic501233w_si_005.cif
_cod_data_source_block I
_cod_depositor_comments 'Adding full bibliography for 4341116--4341121.cif.'
_cod_original_cell_volume 14437.(3)
_cod_database_code 4341121

loop_
_space_group_symop_operation_xyz
'x, y, z'
'-x, -y, z'
'-x, y, -z'
'x, -y, -z'
'z, x, y'
'z, -x, -y'
'-z, -x, y'
'-z, x, -y'
'y, z, x'
'-y, z, -x'
'y, -z, -x'
'-y, -z, x'

loop_
_atom_site_type_symbol
_atom_site_label
_atom_site_fract_x
_atom_site_fract_y
_atom_site_fract_z
_atom_site_U_iso_or_equiv
_atom_site_adp_type
_atom_site_calc_flag
_atom_site_refinement_flags_adp
_atom_site_refinement_flags_occupancy
_atom_site_refinement_flags_posn
_atom_site_occupancy
_atom_site_disorder_assembly
_atom_site_disorder_group
C C1 0.1893(8) 0.0241(9) 0.3601(9) 0.070(5) Uani d U P DG 0.648(9) A 1
C C2 0.2460(8) 0.0294(10) 0.3559(10) 0.087(6) Uani d U P DG 0.648(9) A 1
H H2 0.2614 0.0546 0.3304 0.104 Uiso calc U P R 0.648(9) A 1
C C3 0.2802(7) -0.0022(12) 0.3890(11) 0.088(6) Uani d U P DG 0.648(9) A 1
H H3 0.3189 0.0015 0.3861 0.105 Uiso calc U P R 0.648(9) A 1
C C4 0.2577(9) -0.0391(11) 0.4263(10) 0.088(7) Uani d U P DG 0.648(9) A 1
H H4 0.281 -0.0607 0.4489 0.106 Uiso calc U P R 0.648(9) A 1
C C5 0.2010(9) -0.0444(10) 0.4305(9) 0.081(6) Uani d U P DG 0.648(9) A 1
H H5 0.1856 -0.0696 0.4559 0.097 Uiso calc U P R 0.648(9) A 1
C C6 0.1668(7) -0.0128(10) 0.3974(10) 0.071(6) Uani d U P DG 0.648(9) A 1
H H6 0.1281 -0.0165 0.4003 0.086 Uiso calc U P R 0.648(9) A 1
C C7 0.1304(10) 0.0243(8) 0.2546(7) 0.067(5) Uani d U P DG 0.648(9) A 1
C C8 0.1165(10) -0.0307(8) 0.2612(7) 0.070(5) Uani d U P DG 0.648(9) A 1
H H8 0.1196 -0.0476 0.2962 0.084 Uiso calc U P R 0.648(9) A 1
C C9 0.0981(11) -0.0610(8) 0.2164(10) 0.087(6) Uani d U P DG 0.648(9) A 1
H H9 0.0886 -0.0986 0.2209 0.104 Uiso calc U P R 0.648(9) A 1
C C10 0.0936(11) -0.0363(11) 0.1652(8) 0.085(6) Uani d U P DG 0.648(9) A 1
H H10 0.081 -0.0571 0.1346 0.102 Uiso calc U P R 0.648(9) A 1
C C11 0.1075(13) 0.0186(11) 0.1586(7) 0.084(6) Uani d U P DG 0.648(9) A 1
H H11 0.1045 0.0355 0.1236 0.101 Uiso calc U P R 0.648(9) A 1
C C12 0.1259(13) 0.0489(8) 0.2033(9) 0.074(6) Uani d U P DG 0.648(9) A 1
H H12 0.1355 0.0865 0.1989 0.089 Uiso calc U P R 0.648(9) A 1
C C13 0.0809(10) 0.0723(12) 0.3498(10) 0.054(4) Uani d U P D 0.648(9) A 1
H H13 0.0655 0.0347 0.3559 0.065 Uiso calc U P R 0.648(9) A 1
C C14 0.0410(12) 0.1063(15) 0.3128(12) 0.051(5) Uani d U P D 0.648(9) A 1
H H14A 0.0558 0.1439 0.3084 0.062 Uiso calc U P R 0.648(9) A 1
H H14B 0.0394 0.0892 0.2759 0.062 Uiso calc U P R 0.648(9) A 1
C C15 -0.0167(13) 0.110(2) 0.336(3) 0.055(5) Uani d U P D 0.648(9) A 1
C C16 -0.0515(12) 0.1536(13) 0.3160(14) 0.073(5) Uani d U P DG 0.648(9) A 1
C C17 -0.0996(14) 0.1629(16) 0.3454(17) 0.079(6) Uani d U P DG 0.648(9) A 1
H H17 -0.1088 0.1399 0.3756 0.095 Uiso calc U P R 0.648(9) A 1
C C18 -0.1344(12) 0.2057(16) 0.3305(15) 0.092(7) Uani d U P DG 0.648(9) A 1
H H18 -0.1672 0.212 0.3506 0.111 Uiso calc U P R 0.648(9) A 1
C C19 -0.1210(11) 0.2392(12) 0.2863(12) 0.097(7) Uani d U P DG 0.648(9) A 1
C C20 -0.0729(12) 0.2300(12) 0.2570(10) 0.092(7) Uani d U P DG 0.648(9) A 1
H H20 -0.0638 0.2529 0.2268 0.111 Uiso calc U P R 0.648(9) A 1
C C21 -0.0382(10) 0.1872(12) 0.2718(11) 0.084(7) Uani d U P DG 0.648(9) A 1
H H21 -0.0053 0.1809 0.2518 0.101 Uiso calc U P R 0.648(9) A 1
C C22 -0.159(2) 0.283(2) 0.270(2) 0.130(14) Uani d U P D 0.648(9) A 1
H H22A -0.1784 0.2723 0.2361 0.194 Uiso calc U P R 0.648(9) A 1
H H22B -0.1388 0.3171 0.2633 0.194 Uiso calc U P R 0.648(9) A 1
H H22C -0.1863 0.2891 0.2992 0.194 Uiso calc U P R 0.648(9) A 1
C C23 0.0891(11) 0.1011(9) 0.4051(7) 0.053(5) Uani d U P DG 0.648(9) A 1
C C24 0.0700(10) 0.0768(7) 0.4531(9) 0.056(5) Uani d U P DG 0.648(9) A 1
H H24 0.052 0.0422 0.4517 0.067 Uiso calc U P R 0.648(9) A 1
C C25 0.0773(10) 0.1030(8) 0.5033(7) 0.064(6) Uani d U P DG 0.648(9) A 1
H H25 0.0643 0.0864 0.5361 0.077 Uiso calc U P R 0.648(9) A 1
C C26 0.1037(11) 0.1536(9) 0.5054(7) 0.075(6) Uani d U P DG 0.648(9) A 1
H H26 0.1087 0.1715 0.5397 0.09 Uiso calc U P R 0.648(9) A 1
C C27 0.1228(11) 0.1779(8) 0.4574(8) 0.073(5) Uani d U P DG 0.648(9) A 1
C C28 0.1155(11) 0.1516(9) 0.4073(7) 0.063(5) Uani d U P DG 0.648(9) A 1
H H28 0.1285 0.1683 0.3745 0.075 Uiso calc U P R 0.648(9) A 1
C C29 0.1593(12) 0.2301(14) 0.4605(13) 0.081(5) Uani d U P D 0.648(9) A 1
H H29 0.1508 0.249 0.496 0.097 Uiso calc U P R 0.648(9) A 1
C C30 0.2218(12) 0.2170(15) 0.4603(12) 0.085(6) Uani d U P D 0.648(9) A 1
H H30A 0.2283 0.1845 0.4366 0.102 Uiso calc U P R 0.648(9) A 1
H H30B 0.2417 0.2484 0.4439 0.102 Uiso calc U P R 0.648(9) A 1
C C31 0.2453(11) 0.2056(11) 0.5165(12) 0.087(6) Uani d U P D 0.648(9) A 1
C C32 0.2947(8) 0.1728(8) 0.5173(11) 0.100(6) Uani d U P DG 0.648(9) A 1
C C33 0.3201(11) 0.1647(12) 0.5678(9) 0.117(7) Uani d U P DG 0.648(9) A 1
H H33 0.3053 0.1811 0.5999 0.14 Uiso calc U P R 0.648(9) A 1
C C34 0.3670(12) 0.1323(13) 0.5713(11) 0.128(8) Uani d U P DG 0.648(9) A 1
H H34 0.3843 0.1267 0.6058 0.154 Uiso calc U P R 0.648(9) A 1
C C35 0.3886(10) 0.1082(11) 0.5243(14) 0.134(8) Uani d U P DG 0.648(9) A 1
C C36 0.3633(12) 0.1164(13) 0.4738(12) 0.124(8) Uani d U P DG 0.648(9) A 1
H H36 0.378 0.0999 0.4416 0.148 Uiso calc U P R 0.648(9) A 1
C C37 0.3163(11) 0.1487(12) 0.4703(9) 0.113(8) Uani d U P DG 0.648(9) A 1
H H37 0.299 0.1543 0.4358 0.136 Uiso calc U P R 0.648(9) A 1
C C38 0.4422(18) 0.080(2) 0.530(2) 0.188(17) Uani d U P D 0.648(9) A 1
H H38A 0.4542 0.0805 0.568 0.283 Uiso calc U P R 0.648(9) A 1
H H38B 0.4695 0.0978 0.5064 0.283 Uiso calc U P R 0.648(9) A 1
H H38C 0.4381 0.0412 0.5178 0.283 Uiso calc U P R 0.648(9) A 1
C C39 0.1822(8) 0.3409(7) 0.4294(8) 0.107(6) Uani d U P DG 0.648(9) A 1
C C40 0.2211(12) 0.3666(11) 0.3963(10) 0.120(7) Uani d U P DG 0.648(9) A 1
H H40 0.229 0.3523 0.3609 0.143 Uiso calc U P R 0.648(9) A 1
C C41 0.2483(13) 0.4130(12) 0.4151(13) 0.127(7) Uani d U P DG 0.648(9) A 1
H H41 0.2749 0.4305 0.3926 0.152 Uiso calc U P R 0.648(9) A 1
C C42 0.2367(13) 0.4339(10) 0.4670(14) 0.134(8) Uani d U P DG 0.648(9) A 1
H H42 0.2554 0.4657 0.4798 0.161 Uiso calc U P R 0.648(9) A 1
C C43 0.1978(15) 0.4083(12) 0.5000(11) 0.130(8) Uani d U P DG 0.648(9) A 1
H H43 0.1899 0.4226 0.5355 0.156 Uiso calc U P R 0.648(9) A 1
C C44 0.1706(12) 0.3618(10) 0.4812(9) 0.129(8) Uani d U P DG 0.648(9) A 1
H H44 0.144 0.3443 0.5038 0.154 Uiso calc U P R 0.648(9) A 1
C C45 0.0734(7) 0.3004(8) 0.4112(7) 0.097(6) Uani d U P DG 0.648(9) A 1
C C46 0.0311(8) 0.2678(9) 0.3910(11) 0.115(7) Uani d U P DG 0.648(9) A 1
H H46 0.0392 0.234 0.3734 0.138 Uiso calc U P R 0.648(9) A 1
C C47 -0.0231(7) 0.2848(12) 0.3966(13) 0.115(8) Uani d U P DG 0.648(9) A 1
H H47 -0.0521 0.2625 0.3828 0.137 Uiso calc U P R 0.648(9) A 1
C C48 -0.0350(8) 0.3343(13) 0.4224(12) 0.128(8) Uani d U P DG 0.648(9) A 1
H H48 -0.0721 0.3459 0.4263 0.153 Uiso calc U P R 0.648(9) A 1
C C49 0.0073(10) 0.3669(11) 0.4426(12) 0.127(9) Uani d U P DG 0.648(9) A 1
H H49 -0.0009 0.4007 0.4602 0.153 Uiso calc U P R 0.648(9) A 1
C C50 0.0615(9) 0.3499(9) 0.4370(11) 0.121(7) Uani d U P DG 0.648(9) A 1
H H50 0.0904 0.3722 0.4508 0.146 Uiso calc U P R 0.648(9) A 1
O O1 -0.0314(16) 0.0790(15) 0.3727(14) 0.062(9) Uani d U P D 0.648(9) A 1
O O2 0.2240(13) 0.2150(14) 0.5595(10) 0.106(9) Uani d U P D 0.648(9) A 1
P P1 0.1484(6) 0.0669(5) 0.3138(6) 0.058(2) Uani d U P D 0.648(9) A 1
P P2 0.1451(5) 0.2797(5) 0.4042(5) 0.080(3) Uani d U P D 0.648(9) A 1
C C1A 0.1812(15) 0.0245(14) 0.3586(14) 0.069(5) Uani d U P DG 0.352(9) A 2
C C2A 0.2238(16) 0.0496(13) 0.3871(17) 0.073(7) Uani d U P DG 0.352(9) A 2
H H2A 0.2333 0.0867 0.3792 0.088 Uiso calc U P R 0.352(9) A 2
C C3A 0.2525(16) 0.0206(17) 0.4270(17) 0.080(7) Uani d U P DG 0.352(9) A 2
H H3A 0.2816 0.0378 0.4464 0.096 Uiso calc U P R 0.352(9) A 2
C C4A 0.2386(18) -0.0336(17) 0.4384(16) 0.083(8) Uani d U P DG 0.352(9) A 2
H H4A 0.2582 -0.0534 0.4657 0.1 Uiso calc U P R 0.352(9) A 2
C C5A 0.1960(19) -0.0587(14) 0.4100(19) 0.079(7) Uani d U P DG 0.352(9) A 2
H H5A 0.1865 -0.0957 0.4178 0.095 Uiso calc U P R 0.352(9) A 2
C C6A 0.1672(16) -0.0297(14) 0.3701(17) 0.076(7) Uani d U P DG 0.352(9) A 2
H H6A 0.1381 -0.0469 0.3506 0.092 Uiso calc U P R 0.352(9) A 2
C C7A 0.1173(17) 0.0242(16) 0.2549(13) 0.068(5) Uani d U P DG 0.352(9) A 2
C C8A 0.0769(18) -0.0157(17) 0.2613(13) 0.083(7) Uani d U P DG 0.352(9) A 2
H H8A 0.0656 -0.0264 0.297 0.1 Uiso calc U P R 0.352(9) A 2
C C9A 0.0533(18) -0.0400(17) 0.2153(17) 0.082(7) Uani d U P DG 0.352(9) A 2
H H9A 0.0257 -0.0673 0.2197 0.099 Uiso calc U P R 0.352(9) A 2
C C10A 0.070(2) -0.024(2) 0.1630(14) 0.085(7) Uani d U P DG 0.352(9) A 2
H H10A 0.0537 -0.0409 0.1316 0.103 Uiso calc U P R 0.352(9) A 2
C C11A 0.110(2) 0.016(2) 0.1566(12) 0.082(7) Uani d U P DG 0.352(9) A 2
H H11A 0.1216 0.0262 0.1209 0.098 Uiso calc U P R 0.352(9) A 2
C C12A 0.134(2) 0.0398(19) 0.2025(15) 0.076(7) Uani d U P DG 0.352(9) A 2
H H12A 0.1615 0.0671 0.1982 0.091 Uiso calc U P R 0.352(9) A 2
C C13A 0.0804(15) 0.084(2) 0.3532(16) 0.055(5) Uani d U P D 0.352(9) A 2
H H13A 0.0633 0.0478 0.364 0.066 Uiso calc U P R 0.352(9) A 2
C C14A 0.0383(18) 0.116(3) 0.317(2) 0.055(6) Uani d U P D 0.352(9) A 2
H H14C 0.0498 0.1546 0.315 0.066 Uiso calc U P R 0.352(9) A 2
H H14D 0.0389 0.1005 0.2795 0.066 Uiso calc U P R 0.352(9) A 2
C C15A -0.020(2) 0.113(4) 0.339(5) 0.060(6) Uani d U P D 0.352(9) A 2
C C16A -0.057(2) 0.158(2) 0.324(3) 0.074(6) Uani d U P DG 0.352(9) A 2
C C17A -0.108(2) 0.158(3) 0.348(3) 0.079(7) Uani d U P DG 0.352(9) A 2
H H17A -0.1182 0.1283 0.3719 0.094 Uiso calc U P R 0.352(9) A 2
C C18A -0.1441(19) 0.201(3) 0.339(3) 0.088(7) Uani d U P DG 0.352(9) A 2
H H18A -0.1792 0.2009 0.3563 0.105 Uiso calc U P R 0.352(9) A 2
C C19A -0.1290(19) 0.244(2) 0.305(2) 0.094(8) Uani d U P DG 0.352(9) A 2
C C20A -0.078(2) 0.2439(19) 0.280(2) 0.091(8) Uani d U P DG 0.352(9) A 2
H H20A -0.0673 0.2734 0.2566 0.109 Uiso calc U P R 0.352(9) A 2
C C21A -0.0414(17) 0.201(2) 0.289(2) 0.082(7) Uani d U P DG 0.352(9) A 2
H H21A -0.0063 0.2007 0.2722 0.098 Uiso calc U P R 0.352(9) A 2
C C22A -0.170(3) 0.288(3) 0.297(3) 0.100(14) Uani d U P D 0.352(9) A 2
H H22D -0.1962 0.2881 0.3267 0.15 Uiso calc U P R 0.352(9) A 2
H H22E -0.1888 0.2826 0.2617 0.15 Uiso calc U P R 0.352(9) A 2
H H22F -0.1506 0.3239 0.2957 0.15 Uiso calc U P R 0.352(9) A 2
C C23A 0.095(2) 0.1155(17) 0.4061(14) 0.057(6) Uani d U P DG 0.352(9) A 2
C C24A 0.0682(19) 0.0981(15) 0.4537(16) 0.059(7) Uani d U P DG 0.352(9) A 2
H H24A 0.047 0.0653 0.4534 0.07 Uiso calc U P R 0.352(9) A 2
C C25A 0.0728(19) 0.1286(16) 0.5017(14) 0.064(7) Uani d U P DG 0.352(9) A 2
H H25A 0.0548 0.1167 0.5342 0.076 Uiso calc U P R 0.352(9) A 2
C C26A 0.104(2) 0.1765(16) 0.5022(13) 0.070(7) Uani d U P DG 0.352(9) A 2
H H26A 0.107 0.1974 0.535 0.084 Uiso calc U P R 0.352(9) A 2
C C27A 0.130(2) 0.1939(16) 0.4546(15) 0.075(6) Uani d U P DG 0.352(9) A 2
C C28A 0.126(2) 0.1634(18) 0.4066(14) 0.066(6) Uani d U P DG 0.352(9) A 2
H H28A 0.1435 0.1753 0.3741 0.08 Uiso calc U P R 0.352(9) A 2
C C29A 0.1652(17) 0.2477(19) 0.4569(19) 0.085(5) Uani d U P D 0.352(9) A 2
H H29A 0.1541 0.2679 0.491 0.102 Uiso calc U P R 0.352(9) A 2
C C30A 0.2285(17) 0.236(2) 0.4614(18) 0.089(7) Uani d U P D 0.352(9) A 2
H H30C 0.2376 0.201 0.4427 0.107 Uiso calc U P R 0.352(9) A 2
H H30D 0.2495 0.2659 0.4436 0.107 Uiso calc U P R 0.352(9) A 2
C C31A 0.2436(15) 0.2323(17) 0.5221(18) 0.096(7) Uani d U P D 0.352(9) A 2
C C32A 0.2964(13) 0.2065(13) 0.5297(18) 0.108(7) Uani d U P DG 0.352(9) A 2
C C33A 0.3162(17) 0.200(2) 0.5829(16) 0.113(8) Uani d U P DG 0.352(9) A 2
H H33A 0.2953 0.2133 0.6131 0.136 Uiso calc U P R 0.352(9) A 2
C C34A 0.3665(19) 0.175(2) 0.5919(17) 0.126(9) Uani d U P DG 0.352(9) A 2
H H34A 0.38 0.1706 0.6282 0.151 Uiso calc U P R 0.352(9) A 2
C C35A 0.3971(16) 0.156(2) 0.548(2) 0.128(9) Uani d U P DG 0.352(9) A 2
C C36A 0.3774(18) 0.162(2) 0.4945(19) 0.125(8) Uani d U P DG 0.352(9) A 2
H H36A 0.3983 0.1489 0.4642 0.15 Uiso calc U P R 0.352(9) A 2
C C37A 0.3270(18) 0.1873(19) 0.4855(15) 0.115(8) Uani d U P DG 0.352(9) A 2
H H37A 0.3135 0.1916 0.4491 0.137 Uiso calc U P R 0.352(9) A 2
C C38A 0.452(2) 0.133(3) 0.559(4) 0.150(16) Uani d U P D 0.352(9) A 2
H H38D 0.4573 0.0988 0.5384 0.225 Uiso calc U P R 0.352(9) A 2
H H38E 0.4558 0.1254 0.5985 0.225 Uiso calc U P R 0.352(9) A 2
H H38F 0.4804 0.1596 0.5481 0.225 Uiso calc U P R 0.352(9) A 2
C C39A 0.2027(12) 0.3554(12) 0.4180(18) 0.113(6) Uani d U P DG 0.352(9) A 2
C C40A 0.219(2) 0.3904(19) 0.3758(17) 0.122(8) Uani d U P DG 0.352(9) A 2
H H40A 0.2072 0.3832 0.3392 0.146 Uiso calc U P R 0.352(9) A 2
C C41A 0.251(3) 0.436(2) 0.387(2) 0.129(8) Uani d U P DG 0.352(9) A 2
H H41A 0.2619 0.4598 0.3582 0.155 Uiso calc U P R 0.352(9) A 2
C C42A 0.268(2) 0.4464(17) 0.441(3) 0.128(9) Uani d U P DG 0.352(9) A 2
H H42A 0.29 0.4775 0.4484 0.154 Uiso calc U P R 0.352(9) A 2
C C43A 0.252(2) 0.411(2) 0.483(2) 0.126(8) Uani d U P DG 0.352(9) A 2
H H43A 0.2634 0.4187 0.5195 0.152 Uiso calc U P R 0.352(9) A 2
C C44A 0.219(2) 0.3659(18) 0.4716(17) 0.121(7) Uani d U P DG 0.352(9) A 2
H H44A 0.2086 0.342 0.5005 0.146 Uiso calc U P R 0.352(9) A 2
C C45A 0.0925(13) 0.3180(17) 0.3826(9) 0.106(6) Uani d U P DG 0.352(9) A 2
C C46A 0.0473(17) 0.2840(16) 0.375(2) 0.112(8) Uani d U P DG 0.352(9) A 2
H H46A 0.051 0.2454 0.3794 0.134 Uiso calc U P R 0.352(9) A 2
C C47A -0.0034(14) 0.306(2) 0.362(2) 0.124(8) Uani d U P DG 0.352(9) A 2
H H47A -0.0344 0.2832 0.3567 0.149 Uiso calc U P R 0.352(9) A 2
C C48A -0.0089(16) 0.363(2) 0.3555(18) 0.136(10) Uani d U P DG 0.352(9) A 2
H H48A -0.0436 0.3783 0.3463 0.163 Uiso calc U P R 0.352(9) A 2
C C49A 0.036(2) 0.3970(17) 0.363(3) 0.134(11) Uani d U P DG 0.352(9) A 2
H H49A 0.0326 0.4356 0.3587 0.161 Uiso calc U P R 0.352(9) A 2
C C50A 0.0871(17) 0.3745(16) 0.376(2) 0.120(9) Uani d U P DG 0.352(9) A 2
H H50A 0.118 0.3978 0.3814 0.144 Uiso calc U P R 0.352(9) A 2
O O1A -0.037(2) 0.072(2) 0.362(3) 0.048(11) Uani d U P D 0.352(9) A 2
O O2A 0.215(2) 0.248(2) 0.558(2) 0.110(12) Uani d U P D 0.352(9) A 2
P P1A 0.1424(11) 0.0683(10) 0.3111(11) 0.061(4) Uani d U P D 0.352(9) A 2
P P2A 0.1599(11) 0.2957(10) 0.4002(8) 0.094(5) Uani d U P D 0.352(9) A 2
Cl Cl1 0.2539(3) 0.1989(3) 0.3284(2) 0.0788(16) Uani d U . . 1.0 . .
Cl Cl2 0.1245(2) 0.20925(18) 0.2532(2) 0.0555(12) Uani d U . . 1.0 . .
Cu Cu1 0.18913(11) 0.14047(10) 0.28160(10) 0.0618(8) Uani d U . D 1.0 . .
Cu Cu2 0.17663(15) 0.26033(12) 0.32028(12) 0.0834(10) Uani d U . D 1.0 . .

loop_
_atom_site_aniso_label
_atom_site_aniso_U_11
_atom_site_aniso_U_22
_atom_site_aniso_U_33
_atom_site_aniso_U_12
_atom_site_aniso_U_13
_atom_site_aniso_U_23
C1 0.073(8) 0.068(9) 0.068(9) 0.004(8) -0.003(8) 0.029(8)
C2 0.081(9) 0.093(12) 0.085(12) 0.002(10) -0.003(10) 0.029(10)
C3 0.075(10) 0.103(13) 0.085(12) 0.004(10) -0.006(10) 0.031(10)
C4 0.080(11) 0.101(12) 0.084(12) 0.000(11) -0.009(11) 0.029(10)
C5 0.082(11) 0.087(12) 0.072(12) -0.004(11) -0.010(11) 0.033(10)
C6 0.076(10) 0.073(11) 0.065(11) 0.000(10) -0.004(10) 0.024(9)
C7 0.071(10) 0.073(8) 0.056(7) -0.002(9) 0.010(8) 0.002(7)
C8 0.072(12) 0.074(9) 0.064(10) -0.007(10) 0.021(10) 0.006(8)
C9 0.102(13) 0.078(11) 0.080(11) -0.016(11) 0.017(11) 0.000(9)
C10 0.104(13) 0.083(11) 0.069(10) 0.003(11) 0.017(11) -0.011(10)
C11 0.102(13) 0.090(11) 0.060(9) 0.000(11) 0.017(10) -0.001(9)
C12 0.090(12) 0.073(10) 0.059(8) 0.012(11) 0.011(10) 0.006(8)
C13 0.063(7) 0.056(10) 0.042(7) 0.004(7) 0.006(7) 0.011(7)
C14 0.064(8) 0.051(12) 0.039(9) 0.000(8) -0.003(8) 0.001(9)
C15 0.057(8) 0.057(10) 0.051(10) -0.009(8) -0.003(8) -0.003(9)
C16 0.073(9) 0.080(10) 0.065(11) 0.011(8) 0.002(9) 0.003(8)
C17 0.078(11) 0.088(11) 0.073(11) 0.013(9) 0.006(10) 0.001(10)
C18 0.089(12) 0.100(12) 0.089(12) 0.026(10) 0.008(10) 0.005(10)
C19 0.090(12) 0.110(12) 0.090(13) 0.027(10) -0.005(11) 0.013(10)
C20 0.093(12) 0.102(12) 0.082(13) 0.020(10) -0.001(11) 0.015(11)
C21 0.082(11) 0.092(12) 0.078(13) 0.015(10) 0.005(10) 0.018(10)
C22 0.12(2) 0.12(2) 0.15(3) 0.045(17) -0.01(2) 0.03(2)
C23 0.053(9) 0.064(10) 0.042(7) 0.006(9) 0.006(7) 0.011(8)
C24 0.054(10) 0.073(12) 0.040(8) 0.011(10) 0.012(9) 0.011(9)
C25 0.067(11) 0.083(12) 0.041(8) 0.024(10) 0.009(9) 0.004(10)
C26 0.086(12) 0.102(12) 0.037(8) 0.003(11) -0.003(10) -0.002(10)
C27 0.086(10) 0.087(10) 0.048(8) 0.000(9) 0.000(9) 0.000(8)
C28 0.074(11) 0.076(11) 0.039(8) -0.007(9) 0.006(9) 0.006(8)
C29 0.090(9) 0.096(10) 0.058(8) -0.002(8) -0.004(9) -0.015(8)
C30 0.092(9) 0.104(13) 0.059(9) -0.006(10) -0.004(10) -0.016(11)
C31 0.083(10) 0.106(13) 0.073(10) -0.013(10) -0.005(9) -0.005(11)
C32 0.094(10) 0.110(12) 0.095(11) -0.005(10) -0.005(9) 0.007(10)
C33 0.106(12) 0.134(14) 0.110(11) 0.001(11) -0.021(10) 0.000(12)
C34 0.117(14) 0.141(16) 0.127(13) 0.005(12) -0.029(12) 0.003(13)
C35 0.125(13) 0.139(15) 0.138(13) 0.021(12) -0.020(11) 0.003(13)
C36 0.118(14) 0.126(15) 0.127(12) 0.024(12) -0.007(12) 0.003(13)
C37 0.106(13) 0.123(15) 0.111(12) 0.016(12) -0.006(11) -0.001(12)
C38 0.18(3) 0.20(3) 0.19(3) 0.08(2) -0.05(2) -0.01(3)
C39 0.122(11) 0.102(10) 0.097(10) -0.013(9) -0.005(10) -0.026(8)
C40 0.128(12) 0.111(12) 0.120(12) -0.020(10) -0.002(11) -0.011(10)
C41 0.141(12) 0.115(11) 0.126(12) -0.019(10) 0.002(11) -0.014(10)
C42 0.150(14) 0.116(13) 0.138(13) -0.008(11) 0.006(12) -0.021(11)
C43 0.139(15) 0.122(14) 0.130(13) -0.012(12) 0.004(12) -0.040(11)
C44 0.142(14) 0.122(13) 0.122(12) -0.011(12) 0.011(12) -0.046(11)
C45 0.099(8) 0.098(12) 0.094(12) 0.014(9) 0.011(9) -0.001(10)
C46 0.111(10) 0.118(13) 0.116(14) 0.005(10) 0.002(12) -0.008(12)
C47 0.110(11) 0.115(14) 0.119(15) -0.001(12) 0.001(13) 0.001(12)
C48 0.119(12) 0.135(14) 0.128(15) 0.017(12) 0.002(13) -0.004(13)
C49 0.123(14) 0.127(16) 0.132(18) 0.027(12) 0.007(15) -0.027(15)
C50 0.120(11) 0.125(13) 0.119(14) 0.021(11) 0.008(13) -0.026(12)
O1 0.074(16) 0.088(16) 0.023(13) -0.024(12) -0.006(10) -0.004(12)
O2 0.122(16) 0.14(2) 0.058(10) 0.007(16) -0.020(12) -0.026(15)
P1 0.069(5) 0.061(5) 0.045(5) 0.006(4) 0.009(4) 0.017(4)
P2 0.090(6) 0.076(6) 0.073(5) -0.004(5) 0.011(5) -0.016(5)
C1A 0.069(10) 0.072(9) 0.066(10) 0.002(9) -0.001(9) 0.027(9)
C2A 0.071(12) 0.080(12) 0.067(13) 0.004(11) -0.001(10) 0.020(11)
C3A 0.075(13) 0.090(12) 0.076(13) 0.001(11) -0.010(11) 0.021(12)
C4A 0.076(13) 0.093(12) 0.081(13) 0.002(12) -0.008(11) 0.028(11)
C5A 0.083(13) 0.084(12) 0.071(13) -0.003(11) -0.008(12) 0.031(11)
C6A 0.081(12) 0.074(11) 0.074(13) 0.002(10) -0.008(11) 0.026(11)
C7A 0.071(11) 0.074(10) 0.058(8) 0.002(9) 0.012(9) 0.002(8)
C8A 0.094(13) 0.081(12) 0.075(11) -0.011(10) 0.013(11) 0.002(11)
C9A 0.089(13) 0.083(13) 0.076(12) -0.010(11) 0.014(11) 0.002(11)
C10A 0.098(14) 0.085(13) 0.073(10) -0.006(11) 0.016(12) -0.002(12)
C11A 0.096(13) 0.088(13) 0.061(10) -0.003(11) 0.017(11) -0.002(11)
C12A 0.088(13) 0.081(13) 0.058(9) 0.004(11) 0.011(11) 0.003(10)
C13A 0.062(8) 0.058(11) 0.044(8) 0.000(8) 0.003(8) 0.010(8)
C14A 0.062(9) 0.057(13) 0.046(11) -0.003(9) -0.002(9) 0.001(11)
C15A 0.060(9) 0.066(11) 0.054(12) -0.003(9) -0.003(10) -0.006(10)
C16A 0.073(10) 0.080(10) 0.070(12) 0.009(9) -0.001(10) -0.001(10)
C17A 0.075(11) 0.086(12) 0.076(13) 0.014(10) 0.002(11) -0.004(11)
C18A 0.085(12) 0.097(12) 0.082(14) 0.023(10) 0.003(12) 0.004(11)
C19A 0.089(12) 0.105(12) 0.087(14) 0.025(11) -0.002(12) 0.013(11)
C20A 0.088(12) 0.098(13) 0.087(15) 0.017(11) -0.005(12) 0.012(12)
C21A 0.081(12) 0.085(12) 0.079(14) 0.012(10) -0.002(12) 0.004(11)
C22A 0.12(2) 0.11(2) 0.08(3) 0.04(2) 0.00(2) 0.00(2)
C23A 0.060(11) 0.071(11) 0.041(8) 0.001(10) 0.004(8) 0.008(9)
C24A 0.060(12) 0.074(13) 0.042(9) 0.004(12) 0.004(10) 0.006(11)
C25A 0.072(13) 0.080(14) 0.039(10) 0.008(12) 0.004(11) 0.003(11)
C26A 0.081(13) 0.084(13) 0.046(10) 0.006(11) -0.002(11) 0.003(11)
C27A 0.086(11) 0.089(11) 0.049(10) -0.003(9) 0.004(10) -0.005(9)
C28A 0.075(13) 0.075(12) 0.049(10) -0.005(10) 0.002(11) 0.001(10)
C29A 0.095(10) 0.095(10) 0.064(8) -0.007(9) 0.006(9) -0.017(8)
C30A 0.094(10) 0.098(14) 0.074(10) -0.010(11) -0.002(11) -0.014(12)
C31A 0.094(11) 0.110(14) 0.083(11) -0.010(11) -0.002(9) -0.006(12)
C32A 0.103(11) 0.117(14) 0.104(11) -0.004(11) -0.009(9) 0.005(12)
C33A 0.108(13) 0.122(16) 0.110(12) -0.005(13) -0.013(11) 0.008(14)
C34A 0.118(14) 0.138(16) 0.121(13) 0.001(13) -0.022(12) 0.003(14)
C35A 0.120(13) 0.138(15) 0.125(13) 0.009(12) -0.019(11) 0.004(13)
C36A 0.117(13) 0.133(15) 0.125(12) 0.019(12) -0.012(12) 0.002(13)
C37A 0.110(13) 0.119(15) 0.115(12) 0.014(12) -0.007(11) 0.004(13)
C38A 0.14(2) 0.16(3) 0.15(3) 0.03(2) -0.031(19) 0.00(3)
C39A 0.129(12) 0.105(10) 0.104(11) -0.012(10) 0.003(11) -0.020(9)
C40A 0.133(14) 0.113(13) 0.120(12) -0.012(11) 0.004(13) -0.011(11)
C41A 0.141(14) 0.117(13) 0.130(13) -0.014(12) 0.004(13) -0.009(12)
C42A 0.141(16) 0.115(15) 0.129(14) -0.012(13) 0.009(14) -0.020(12)
C43A 0.141(15) 0.114(14) 0.125(13) -0.014(12) -0.002(13) -0.021(11)
C44A 0.133(12) 0.115(11) 0.117(11) -0.015(10) -0.003(11) -0.027(10)
C45A 0.108(9) 0.110(11) 0.101(12) 0.008(8) 0.013(9) -0.006(10)
C46A 0.112(11) 0.112(13) 0.112(15) 0.005(10) 0.011(13) -0.011(13)
C47A 0.117(11) 0.127(13) 0.128(15) 0.003(12) -0.003(13) -0.007(14)
C48A 0.127(15) 0.134(15) 0.147(18) 0.012(13) -0.010(16) 0.001(16)
C49A 0.132(17) 0.122(15) 0.15(2) 0.011(12) -0.010(18) 0.001(18)
C50A 0.123(14) 0.111(12) 0.126(17) 0.009(11) 0.003(15) -0.006(15)
O1A 0.035(17) 0.059(16) 0.05(3) -0.002(14) -0.005(17) -0.023(16)
O2A 0.11(2) 0.13(3) 0.086(16) -0.03(2) 0.017(18) -0.02(2)
P1A 0.072(8) 0.067(7) 0.043(7) 0.006(6) 0.010(6) 0.016(6)
P2A 0.120(10) 0.092(9) 0.070(8) 0.004(7) -0.001(8) -0.015(6)
Cl1 0.086(4) 0.092(4) 0.057(3) 0.006(3) -0.008(3) -0.003(3)
Cl2 0.065(3) 0.042(2) 0.059(3) 0.007(2) 0.007(2) 0.004(2)
Cu1 0.0798(18) 0.0577(15) 0.0479(14) 0.0088(13) 0.0151(12) 0.0129(11)
Cu2 0.106(2) 0.0757(18) 0.0685(18) 0.0040(16) 0.0118(17) -0.0142(14)

loop_
_atom_type_symbol
_atom_type_description
_atom_type_scat_dispersion_real
_atom_type_scat_dispersion_imag
_atom_type_scat_source
C C 0.0033 0.0016 'International Tables Vol C Tables 4.2.6.8 and 6.1.1.4'
H H 0.0000 0.0000 'International Tables Vol C Tables 4.2.6.8 and 6.1.1.4'
O O 0.0106 0.0060 'International Tables Vol C Tables 4.2.6.8 and 6.1.1.4'
P P 0.1023 0.0942 'International Tables Vol C Tables 4.2.6.8 and 6.1.1.4'
Cl Cl 0.1484 0.1585 'International Tables Vol C Tables 4.2.6.8 and 6.1.1.4'
Cu Cu 0.3201 1.2651 'International Tables Vol C Tables 4.2.6.8 and 6.1.1.4'

loop_
_geom_angle_atom_site_label_1
_geom_angle_atom_site_label_2
_geom_angle_atom_site_label_3
_geom_angle_site_symmetry_1
_geom_angle_site_symmetry_3
_geom_angle
C2 C1 C6 . . 120.0
C2 C1 P1 . . 116.2(11)
C6 C1 P1 . . 123.8(11)
C1 C2 C3 . . 120.0
C1 C2 H2 . . 120.0
C3 C2 H2 . . 120.0
C4 C3 C2 . . 120.0
C4 C3 H3 . . 120.0
C2 C3 H3 . . 120.0
C5 C4 C3 . . 120.0
C5 C4 H4 . . 120.0
C3 C4 H4 . . 120.0
C4 C5 C6 . . 120.0
C4 C5 H5 . . 120.0
C6 C5 H5 . . 120.0
C5 C6 C1 . . 120.0
C5 C6 H6 . . 120.0
C1 C6 H6 . . 120.0
C8 C7 C12 . . 120.0
C8 C7 P1 . . 121.0(12)
C12 C7 P1 . . 118.7(12)
C9 C8 C7 . . 120.0
C9 C8 H8 . . 120.0
C7 C8 H8 . . 120.0
C10 C9 C8 . . 120.0
C10 C9 H9 . . 120.0
C8 C9 H9 . . 120.0
C9 C10 C11 . . 120.0
C9 C10 H10 . . 120.0
C11 C10 H10 . . 120.0
C12 C11 C10 . . 120.0
C12 C11 H11 . . 120.0
C10 C11 H11 . . 120.0
C11 C12 C7 . . 120.0
C11 C12 H12 . . 120.0
C7 C12 H12 . . 120.0
C23 C13 C14 . . 110.3(19)
C23 C13 P1 . . 109.4(16)
C14 C13 P1 . . 108.2(16)
C23 C13 H13 . . 109.7
C14 C13 H13 . . 109.7
P1 C13 H13 . . 109.7
C15 C14 C13 . . 113.(2)
C15 C14 H14A . . 109.1
C13 C14 H14A . . 109.1
C15 C14 H14B . . 109.1
C13 C14 H14B . . 109.1
H14A C14 H14B . . 107.8
O1 C15 C16 . . 122.(2)
O1 C15 C14 . . 121.(2)
C16 C15 C14 . . 116.9(19)
C17 C16 C21 . . 120.0
C17 C16 C15 . . 116.0(17)
C21 C16 C15 . . 124.0(16)
C18 C17 C16 . . 120.0
C18 C17 H17 . . 120.0
C16 C17 H17 . . 120.0
C17 C18 C19 . . 120.0
C17 C18 H18 . . 120.0
C19 C18 H18 . . 120.0
C20 C19 C18 . . 120.0
C20 C19 C22 . . 121.(2)
C18 C19 C22 . . 119.(2)
C19 C20 C21 . . 120.0
C19 C20 H20 . . 120.0
C21 C20 H20 . . 120.0
C20 C21 C16 . . 120.0
C20 C21 H21 . . 120.0
C16 C21 H21 . . 120.0
C19 C22 H22A . . 109.5
C19 C22 H22B . . 109.5
H22A C22 H22B . . 109.5
C19 C22 H22C . . 109.5
H22A C22 H22C . . 109.5
H22B C22 H22C . . 109.5
C24 C23 C28 . . 120.0
C24 C23 C13 . . 120.1(14)
C28 C23 C13 . . 119.9(14)
C23 C24 C25 . . 120.0
C23 C24 H24 . . 120.0
C25 C24 H24 . . 120.0
C26 C25 C24 . . 120.0
C26 C25 H25 . . 120.0
C24 C25 H25 . . 120.0
C25 C26 C27 . . 120.0
C25 C26 H26 . . 120.0
C27 C26 H26 . . 120.0
C28 C27 C26 . . 120.0
C28 C27 C29 . . 119.5(15)
C26 C27 C29 . . 120.0(15)
C27 C28 C23 . . 120.0
C27 C28 H28 . . 120.0
C23 C28 H28 . . 120.0
C27 C29 C30 . . 113.(2)
C27 C29 P2 . . 112.9(17)
C30 C29 P2 . . 108.(2)
C27 C29 H29 . . 107.4
C30 C29 H29 . . 107.4
P2 C29 H29 . . 107.4
C31 C30 C29 . . 114.(2)
C31 C30 H30A . . 108.8
C29 C30 H30A . . 108.8
C31 C30 H30B . . 108.8
C29 C30 H30B . . 108.8
H30A C30 H30B . . 107.7
O2 C31 C32 . . 117.(3)
O2 C31 C30 . . 127.(3)
C32 C31 C30 . . 115.(2)
C33 C32 C37 . . 120.0
C33 C32 C31 . . 117.5(18)
C37 C32 C31 . . 122.5(18)
C34 C33 C32 . . 120.0
C34 C33 H33 . . 120.0
C32 C33 H33 . . 120.0
C35 C34 C33 . . 120.0
C35 C34 H34 . . 120.0
C33 C34 H34 . . 120.0
C34 C35 C36 . . 120.0
C34 C35 C38 . . 117.(2)
C36 C35 C38 . . 122.(2)
C37 C36 C35 . . 120.0
C37 C36 H36 . . 120.0
C35 C36 H36 . . 120.0
C36 C37 C32 . . 120.0
C36 C37 H37 . . 120.0
C32 C37 H37 . . 120.0
C35 C38 H38A . . 109.5
C35 C38 H38B . . 109.5
H38A C38 H38B . . 109.5
C35 C38 H38C . . 109.5
H38A C38 H38C . . 109.5
H38B C38 H38C . . 109.5
C40 C39 C44 . . 120.0
C40 C39 P2 . . 120.2(9)
C44 C39 P2 . . 119.8(9)
C39 C40 C41 . . 120.0
C39 C40 H40 . . 120.0
C41 C40 H40 . . 120.0
C42 C41 C40 . . 120.0
C42 C41 H41 . . 120.0
C40 C41 H41 . . 120.0
C43 C42 C41 . . 120.0
C43 C42 H42 . . 120.0
C41 C42 H42 . . 120.0
C42 C43 C44 . . 120.0
C42 C43 H43 . . 120.0
C44 C43 H43 . . 120.0
C43 C44 C39 . . 120.0
C43 C44 H44 . . 120.0
C39 C44 H44 . . 120.0
C46 C45 C50 . . 120.0
C46 C45 P2 . . 121.2(9)
C50 C45 P2 . . 118.8(9)
C45 C46 C47 . . 120.0
C45 C46 H46 . . 120.0
C47 C46 H46 . . 120.0
C48 C47 C46 . . 120.0
C48 C47 H47 . . 120.0
C46 C47 H47 . . 120.0
C47 C48 C49 . . 120.0
C47 C48 H48 . . 120.0
C49 C48 H48 . . 120.0
C48 C49 C50 . . 120.0
C48 C49 H49 . . 120.0
C50 C49 H49 . . 120.0
C49 C50 C45 . . 120.0
C49 C50 H50 . . 120.0
C45 C50 H50 . . 120.0
C7 P1 C1 . . 106.9(12)
C7 P1 C13 . . 101.5(12)
C1 P1 C13 . . 103.2(11)
C7 P1 Cu1 . . 106.9(8)
C1 P1 Cu1 . . 116.1(9)
C13 P1 Cu1 . . 120.6(12)
C45 P2 C39 . . 102.3(9)
C45 P2 C29 . . 106.8(11)
C39 P2 C29 . . 100.9(12)
C45 P2 Cu2 . . 118.2(7)
C39 P2 Cu2 . . 107.8(7)
C29 P2 Cu2 . . 118.3(12)
C2A C1A C6A . . 120.0
C2A C1A P1A . . 116.2(18)
C6A C1A P1A . . 123.6(18)
C1A C2A C3A . . 120.0
C1A C2A H2A . . 120.0
C3A C2A H2A . . 120.0
C2A C3A C4A . . 120.0
C2A C3A H3A . . 120.0
C4A C3A H3A . . 120.0
C3A C4A C5A . . 120.0
C3A C4A H4A . . 120.0
C5A C4A H4A . . 120.0
C6A C5A C4A . . 120.0
C6A C5A H5A . . 120.0
C4A C5A H5A . . 120.0
C5A C6A C1A . . 120.0
C5A C6A H6A . . 120.0
C1A C6A H6A . . 120.0
C8A C7A C12A . . 120.0
C8A C7A P1A . . 123.9(19)
C12A C7A P1A . . 115.1(19)
C7A C8A C9A . . 120.0
C7A C8A H8A . . 120.0
C9A C8A H8A . . 120.0
C8A C9A C10A . . 120.0
C8A C9A H9A . . 120.0
C10A C9A H9A . . 120.0
C11A C10A C9A . . 120.0
C11A C10A H10A . . 120.0
C9A C10A H10A . . 120.0
C10A C11A C12A . . 120.0
C10A C11A H11A . . 120.0
C12A C11A H11A . . 120.0
C11A C12A C7A . . 120.0
C11A C12A H12A . . 120.0
C7A C12A H12A . . 120.0
C23A C13A C14A . . 111.(3)
C23A C13A P1A . . 112.(2)
C14A C13A P1A . . 109.(2)
C23A C13A H13A . . 108.1
C14A C13A H13A . . 108.1
P1A C13A H13A . . 108.1
C15A C14A C13A . . 113.(3)
C15A C14A H14C . . 108.9
C13A C14A H14C . . 108.9
C15A C14A H14D . . 108.9
C13A C14A H14D . . 108.9
H14C C14A H14D . . 107.7
O1A C15A C16A . . 121.(3)
O1A C15A C14A . . 121.(4)
C16A C15A C14A . . 117.(3)
C17A C16A C21A . . 120.0
C17A C16A C15A . . 116.(2)
C21A C16A C15A . . 124.(2)
C16A C17A C18A . . 120.0
C16A C17A H17A . . 120.0
C18A C17A H17A . . 120.0
C19A C18A C17A . . 120.0
C19A C18A H18A . . 120.0
C17A C18A H18A . . 120.0
C18A C19A C20A . . 120.0
C18A C19A C22A . . 117.(3)
C20A C19A C22A . . 123.(3)
C19A C20A C21A . . 120.0
C19A C20A H20A . . 120.0
C21A C20A H20A . . 120.0
C20A C21A C16A . . 120.0
C20A C21A H21A . . 120.0
C16A C21A H21A . . 120.0
C19A C22A H22D . . 109.5
C19A C22A H22E . . 109.5
H22D C22A H22E . . 109.5
C19A C22A H22F . . 109.5
H22D C22A H22F . . 109.5
H22E C22A H22F . . 109.5
C24A C23A C28A . . 120.0
C24A C23A C13A . . 116.(2)
C28A C23A C13A . . 123.(2)
C25A C24A C23A . . 120.0
C25A C24A H24A . . 120.0
C23A C24A H24A . . 120.0
C26A C25A C24A . . 120.0
C26A C25A H25A . . 120.0
C24A C25A H25A . . 120.0
C25A C26A C27A . . 120.0
C25A C26A H26A . . 120.0
C27A C26A H26A . . 120.0
C28A C27A C26A . . 120.0
C28A C27A C29A . . 121.(2)
C26A C27A C29A . . 118.(2)
C27A C28A C23A . . 120.0
C27A C28A H28A . . 120.0
C23A C28A H28A . . 120.0
C27A C29A C30A . . 113.(3)
C27A C29A P2A . . 118.(2)
C30A C29A P2A . . 104.(3)
C27A C29A H29A . . 107.2
C30A C29A H29A . . 107.2
P2A C29A H29A . . 107.2
C31A C30A C29A . . 108.(3)
C31A C30A H30C . . 110.0
C29A C30A H30C . . 110.0
C31A C30A H30D . . 110.0
C29A C30A H30D . . 110.0
H30C C30A H30D . . 108.4
O2A C31A C32A . . 125.(4)
O2A C31A C30A . . 124.(4)
C32A C31A C30A . . 111.(3)
C33A C32A C37A . . 120.0
C33A C32A C31A . . 118.(2)
C37A C32A C31A . . 122.(2)
C32A C33A C34A . . 120.0
C32A C33A H33A . . 120.0
C34A C33A H33A . . 120.0
C35A C34A C33A . . 120.0
C35A C34A H34A . . 120.0
C33A C34A H34A . . 120.0
C34A C35A C36A . . 120.0
C34A C35A C38A . . 118.(3)
C36A C35A C38A . . 122.(3)
C37A C36A C35A . . 120.0
C37A C36A H36A . . 120.0
C35A C36A H36A . . 120.0
C36A C37A C32A . . 120.0
C36A C37A H37A . . 120.0
C32A C37A H37A . . 120.0
C35A C38A H38D . . 109.5
C35A C38A H38E . . 109.5
H38D C38A H38E . . 109.5
C35A C38A H38F . . 109.5
H38D C38A H38F . . 109.5
H38E C38A H38F . . 109.5
C40A C39A C44A . . 120.0
C40A C39A P2A . . 118.(2)
C44A C39A P2A . . 122.(2)
C39A C40A C41A . . 120.0
C39A C40A H40A . . 120.0
C41A C40A H40A . . 120.0
C42A C41A C40A . . 120.0
C42A C41A H41A . . 120.0
C40A C41A H41A . . 120.0
C41A C42A C43A . . 120.0
C41A C42A H42A . . 120.0
C43A C42A H42A . . 120.0
C44A C43A C42A . . 120.0
C44A C43A H43A . . 120.0
C42A C43A H43A . . 120.0
C43A C44A C39A . . 120.0
C43A C44A H44A . . 120.0
C39A C44A H44A . . 120.0
C46A C45A C50A . . 120.0
C46A C45A P2A . . 125.(2)
C50A C45A P2A . . 115.(2)
C45A C46A C47A . . 120.0
C45A C46A H46A . . 120.0
C47A C46A H46A . . 120.0
C48A C47A C46A . . 120.0
C48A C47A H47A . . 120.0
C46A C47A H47A . . 120.0
C47A C48A C49A . . 120.0
C47A C48A H48A . . 120.0
C49A C48A H48A . . 120.0
C50A C49A C48A . . 120.0
C50A C49A H49A . . 120.0
C48A C49A H49A . . 120.0
C49A C50A C45A . . 120.0
C49A C50A H50A . . 120.0
C45A C50A H50A . . 120.0
C1A P1A C7A . . 107.4(18)
C1A P1A C13A . . 100.7(18)
C7A P1A C13A . . 104.8(18)
C1A P1A Cu1 . . 113.7(15)
C7A P1A Cu1 . . 113.1(15)
C13A P1A Cu1 . . 116.(2)
C45A P2A C29A . . 116.4(18)
C45A P2A C39A . . 109.7(16)
C29A P2A C39A . . 106.8(19)
C45A P2A Cu2 . . 94.5(11)
C29A P2A Cu2 . . 114.(2)
C39A P2A Cu2 . . 114.8(16)
Cu2 Cl1 Cu1 5 . 88.9(2)
Cu2 Cl1 Cu2 5 . 127.9(3)
Cu1 Cl1 Cu2 . . 79.4(2)
Cu1 Cl2 Cu1 9 . 126.6(2)
Cu1 Cl2 Cu2 9 . 88.64(18)
Cu1 Cl2 Cu2 . . 79.63(18)
P1 Cu1 Cl2 . 5 115.3(5)
P1A Cu1 Cl2 . 5 116.5(8)
P1 Cu1 Cl2 . . 112.1(4)
P1A Cu1 Cl2 . . 108.0(7)
Cl2 Cu1 Cl2 5 . 109.3(2)
P1 Cu1 Cl1 . . 127.5(4)
P1A Cu1 Cl1 . . 130.7(7)
Cl2 Cu1 Cl1 5 . 91.0(2)
Cl2 Cu1 Cl1 . . 98.8(2)
P2A Cu2 Cl1 . 9 112.1(7)
P2 Cu2 Cl1 . 9 123.6(4)
P2A Cu2 Cl1 . . 108.6(7)
P2 Cu2 Cl1 . . 108.9(4)
Cl1 Cu2 Cl1 9 . 108.1(3)
P2A Cu2 Cl2 . . 135.5(7)
P2 Cu2 Cl2 . . 123.2(3)
Cl1 Cu2 Cl2 9 . 91.1(2)
Cl1 Cu2 Cl2 . . 98.4(2)

loop_
_geom_bond_atom_site_label_1
_geom_bond_atom_site_label_2
_geom_bond_site_symmetry_2
_geom_bond_distance
C1 C2 . 1.39
C1 C6 . 1.39
C1 P1 . 1.832(14)
C2 C3 . 1.39
C2 H2 . 0.95
C3 C4 . 1.39
C3 H3 . 0.95
C4 C5 . 1.39
C4 H4 . 0.95
C5 C6 . 1.39
C5 H5 . 0.95
C6 H6 . 0.95
C7 C8 . 1.39
C7 C12 . 1.39
C7 P1 . 1.829(14)
C8 C9 . 1.39
C8 H8 . 0.95
C9 C10 . 1.39
C9 H9 . 0.95
C10 C11 . 1.39
C10 H10 . 0.95
C11 C12 . 1.39
C11 H11 . 0.95
C12 H12 . 0.95
C13 C23 . 1.53(2)
C13 C14 . 1.56(2)
C13 P1 . 1.87(2)
C13 H13 . 1.0
C14 C15 . 1.52(3)
C14 H14A . 0.99
C14 H14B . 0.99
C15 O1 . 1.21(3)
C15 C16 . 1.45(2)
C16 C17 . 1.39
C16 C21 . 1.39
C17 C18 . 1.39
C17 H17 . 0.95
C18 C19 . 1.39
C18 H18 . 0.95
C19 C20 . 1.39
C19 C22 . 1.47(3)
C20 C21 . 1.39
C20 H20 . 0.95
C21 H21 . 0.95
C22 H22A . 0.98
C22 H22B . 0.98
C22 H22C . 0.98
C23 C24 . 1.39
C23 C28 . 1.39
C24 C25 . 1.39
C24 H24 . 0.95
C25 C26 . 1.39
C25 H25 . 0.95
C26 C27 . 1.39
C26 H26 . 0.95
C27 C28 . 1.39
C27 C29 . 1.55(3)
C28 H28 . 0.95
C29 C30 . 1.56(3)
C29 P2 . 1.86(3)
C29 H29 . 1.0
C30 C31 . 1.51(3)
C30 H30A . 0.99
C30 H30B . 0.99
C31 O2 . 1.19(3)
C31 C32 . 1.44(3)
C32 C33 . 1.39
C32 C37 . 1.39
C33 C34 . 1.39
C33 H33 . 0.95
C34 C35 . 1.39
C34 H34 . 0.95
C35 C36 . 1.39
C35 C38 . 1.49(3)
C36 C37 . 1.39
C36 H36 . 0.95
C37 H37 . 0.95
C38 H38A . 0.98
C38 H38B . 0.98
C38 H38C . 0.98
C39 C40 . 1.39
C39 C44 . 1.39
C39 P2 . 1.848(15)
C40 C41 . 1.39
C40 H40 . 0.95
C41 C42 . 1.39
C41 H41 . 0.95
C42 C43 . 1.39
C42 H42 . 0.95
C43 C44 . 1.39
C43 H43 . 0.95
C44 H44 . 0.95
C45 C46 . 1.39
C45 C50 . 1.39
C45 P2 . 1.825(15)
C46 C47 . 1.39
C46 H46 . 0.95
C47 C48 . 1.39
C47 H47 . 0.95
C48 C49 . 1.39
C48 H48 . 0.95
C49 C50 . 1.39
C49 H49 . 0.95
C50 H50 . 0.95
P1 Cu1 . 2.191(11)
P2 Cu2 . 2.234(11)
C1A C2A . 1.39
C1A C6A . 1.39
C1A P1A . 1.837(18)
C2A C3A . 1.39
C2A H2A . 0.95
C3A C4A . 1.39
C3A H3A . 0.95
C4A C5A . 1.39
C4A H4A . 0.95
C5A C6A . 1.39
C5A H5A . 0.95
C6A H6A . 0.95
C7A C8A . 1.39
C7A C12A . 1.39
C7A P1A . 1.845(18)
C8A C9A . 1.39
C8A H8A . 0.95
C9A C10A . 1.39
C9A H9A . 0.95
C10A C11A . 1.39
C10A H10A . 0.95
C11A C12A . 1.39
C11A H11A . 0.95
C12A H12A . 0.95
C13A C23A . 1.55(3)
C13A C14A . 1.56(3)
C13A P1A . 1.86(3)
C13A H13A . 1.0
C14A C15A . 1.52(3)
C14A H14C . 0.99
C14A H14D . 0.99
C15A O1A . 1.21(4)
C15A C16A . 1.45(3)
C16A C17A . 1.39
C16A C21A . 1.39
C17A C18A . 1.39
C17A H17A . 0.95
C18A C19A . 1.39
C18A H18A . 0.95
C19A C20A . 1.39
C19A C22A . 1.48(3)
C20A C21A . 1.39
C20A H20A . 0.95
C21A H21A . 0.95
C22A H22D . 0.98
C22A H22E . 0.98
C22A H22F . 0.98
C23A C24A . 1.39
C23A C28A . 1.39
C24A C25A . 1.39
C24A H24A . 0.95
C25A C26A . 1.39
C25A H25A . 0.95
C26A C27A . 1.39
C26A H26A . 0.95
C27A C28A . 1.39
C27A C29A . 1.56(4)
C28A H28A . 0.95
C29A C30A . 1.57(3)
C29A P2A . 1.81(4)
C29A H29A . 1.0
C30A C31A . 1.53(3)
C30A H30C . 0.99
C30A H30D . 0.99
C31A O2A . 1.18(4)
C31A C32A . 1.44(3)
C32A C33A . 1.39
C32A C37A . 1.39
C33A C34A . 1.39
C33A H33A . 0.95
C34A C35A . 1.39
C34A H34A . 0.95
C35A C36A . 1.39
C35A C38A . 1.48(3)
C36A C37A . 1.39
C36A H36A . 0.95
C37A H37A . 0.95
C38A H38D . 0.98
C38A H38E . 0.98
C38A H38F . 0.98
C39A C40A . 1.39
C39A C44A . 1.39
C39A P2A . 1.84(2)
C40A C41A . 1.39
C40A H40A . 0.95
C41A C42A . 1.39
C41A H41A . 0.95
C42A C43A . 1.39
C42A H42A . 0.95
C43A C44A . 1.39
C43A H43A . 0.95
C44A H44A . 0.95
C45A C46A . 1.39
C45A C50A . 1.39
C45A P2A . 1.78(2)
C46A C47A . 1.39
C46A H46A . 0.95
C47A C48A . 1.39
C47A H47A . 0.95
C48A C49A . 1.39
C48A H48A . 0.95
C49A C50A . 1.39
C49A H49A . 0.95
C50A H50A . 0.95
P1A Cu1 . 2.213(18)
P2A Cu2 . 2.167(18)
Cl1 Cu2 5 2.377(7)
Cl1 Cu1 . 2.410(7)
Cl1 Cu2 . 2.413(7)
Cl2 Cu1 9 2.386(5)
Cl2 Cu1 . 2.400(5)
Cl2 Cu2 . 2.413(6)
Cu1 Cl2 5 2.386(5)
Cu2 Cl1 9 2.377(7)

loop_
_platon_squeeze_void_nr
_platon_squeeze_void_average_x
_platon_squeeze_void_average_y
_platon_squeeze_void_average_z
_platon_squeeze_void_volume
_platon_squeeze_void_count_electrons
_platon_squeeze_void_content
1 0.000 0.000 0.000 89 74 ' '
2 0.173 0.173 0.827 27 16 ' '
3 0.173 0.827 0.173 27 16 ' '
4 0.500 0.500 0.500 1182 382 ' '
5 0.827 0.173 0.173 27 16 ' '
6 0.827 0.827 0.827 27 16 ' '
